data_7216972
loop_
_publ_author_name
'Astolfi, Paola'
'Greci, Lucedio'
'Rizzoli, Corrado'
'Sgarabotto, Paolo'
'Marrosu, Giancarlo'

_publ_section_title
;
 Radical intermediates in the peroxidation of indoles
;
_journal_issue 9
_journal_name_full 'Journal of the Chemical Society, Perkin Transactions 2'
_journal_page_first 1634
_journal_paper_doi 10.1039/b102915k
_journal_year 2001
_chemical_formula_sum 'C18 H16 N2 O'
_chemical_formula_weight 276.34
_space_group_IT_number 2
_symmetry_cell_setting triclinic
_symmetry_space_group_name_Hall '-P 1'
_symmetry_space_group_name_H-M 'P -1'
_atom_sites_solution_hydrogens difmap
_atom_sites_solution_primary direct
_atom_sites_solution_secondary difmap
_cell_angle_alpha 93.28(3)
_cell_angle_beta 106.67(4)
_cell_angle_gamma 95.05(3)
_cell_formula_units_Z 2.00
_cell_length_a 10.568(3)
_cell_length_b 7.100(2)
_cell_length_c 9.755(3)
_cell_measurement_reflns_used 24
_cell_measurement_temperature 295
_cell_measurement_theta_max 39.5
_cell_measurement_theta_min 25.0
_cell_volume 695.8(4)
_computing_cell_refinement 'Belletti et al., 1993'
_computing_data_collection 'Belletti, Cantoni & Pasquinelli,1993'
_computing_data_reduction 'DIFAU (Belletti et al.)'
_computing_publication_material 'PARST (Nardelli, 1983)'
_computing_structure_refinement 'SHELXS-93 (Sheldrick, 1993)'
_computing_structure_solution 'SHELXS-86 (Sheldrick, 1990)'
_diffrn_ambient_temperature 295
_diffrn_measurement_device 'Siemens AED'
_diffrn_measurement_method theta/2theta
_diffrn_radiation_monochromator graphite
_diffrn_radiation_source fine-focussealedtube
_diffrn_radiation_type CuK\a
_diffrn_radiation_wavelength 1.54178
_diffrn_reflns_av_R_equivalents 0.0000
_diffrn_reflns_av_sigmaI/netI 0.0674
_diffrn_reflns_limit_h_max 12
_diffrn_reflns_limit_h_min -11
_diffrn_reflns_limit_k_max 7
_diffrn_reflns_limit_k_min -8
_diffrn_reflns_limit_l_max 11
_diffrn_reflns_limit_l_min -7
_diffrn_reflns_number 2637
_diffrn_reflns_theta_max 70.12
_diffrn_reflns_theta_min 4.39
_diffrn_standards_decay_% 0.6
_diffrn_standards_interval_count 100
_diffrn_standards_number 3
_exptl_absorpt_coefficient_mu 0.6180
_exptl_absorpt_correction_T_max 1.000
_exptl_absorpt_correction_T_min 0.951
_exptl_absorpt_correction_type none
_exptl_crystal_colour yellow
_exptl_crystal_density_diffrn 1.3189
_exptl_crystal_density_meas ?
_exptl_crystal_density_method not_measured
_exptl_crystal_description prism
_exptl_crystal_F_000 292.0
_exptl_crystal_size_max 0.29
_exptl_crystal_size_mid 0.12
_exptl_crystal_size_min 0.07
_refine_diff_density_max 0.141
_refine_diff_density_min -0.134
_refine_diff_density_rms 0.027
_refine_ls_extinction_coef 0.0058(3)
_refine_ls_extinction_method SHELXL
_refine_ls_goodness_of_fit_all 0.898
_refine_ls_goodness_of_fit_obs 1.090
_refine_ls_hydrogen_treatment not_refined
_refine_ls_matrix_type full
_refine_ls_number_parameters 191
_refine_ls_number_reflns 2410
_refine_ls_number_restraints 0
_refine_ls_restrained_S_all 0.948
_refine_ls_restrained_S_obs 1.090
_refine_ls_R_factor_all 0.0715
_refine_ls_R_factor_obs 0.0362
_refine_ls_shift/esd_max 0.000
_refine_ls_shift/esd_mean 0.000
_refine_ls_structure_factor_coef Fsqd
_refine_ls_weighting_details 'w=1/[\s^2^(Fo^2^)+(0.0108P)^2^+0.0000P] where P=(Fo^2^+2Fc^2^)/3'
_refine_ls_weighting_scheme calc
_refine_ls_wR_factor_all 0.0678
_refine_ls_wR_factor_obs 0.0589
_reflns_number_observed 1549
_reflns_number_total 2637
_reflns_threshold_expression '>2 sigma(I)'
_cod_data_source_file b102915k.txt
_cod_data_source_block Compound_10a
_cod_depositor_comments
;
The following automatic conversions were performed:

'_exptl_crystal_density_meas' value 'not_measured' was changed to '?'
- the value is perceived as not measured.

Automatic conversion script
Id: cif_fix_values 3008 2015-01-20 13:52:24Z robertas 

The following automatic conversions were performed:

'_refine_ls_weighting_scheme' value 'calc
w=1/[\s^2^(Fo^2^)+(0.0108P)^2^+0.0000P] where P=(Fo^2^+2Fc^2^)/3' was
changed to 'calc'. New tag '_refine_ls_weighting_details' was
created. The value of the new tag was set to
'w=1/[\s^2^(Fo^2^)+(0.0108P)^2^+0.0000P] where P=(Fo^2^+2Fc^2^)/3'.

Automatic conversion script
Id: cif_fix_values 3143 2015-03-26 13:38:13Z robertas 
;
_cod_original_cell_volume 695.9(4)
_cod_original_sg_symbol_H-M P-1
_cod_database_code 7216972

loop_
_symmetry_equiv_pos_as_xyz
'x, y, z'
'-x, -y, -z'

loop_
_atom_site_aniso_label
_atom_site_aniso_U_11
_atom_site_aniso_U_22
_atom_site_aniso_U_33
_atom_site_aniso_U_23
_atom_site_aniso_U_13
_atom_site_aniso_U_12
O1 0.0508(9) 0.0415(9) 0.0705(11) 0.0059(8) 0.0080(8) 0.0030(7)
N1 0.0500(11) 0.0375(10) 0.0707(13) -0.0030(9) 0.0174(10) 0.0021(8)
N2 0.0417(10) 0.0411(10) 0.0478(11) 0.0037(8) 0.0057(8) 0.0005(8)
C1 0.0465(12) 0.0444(12) 0.0447(12) 0.0001(10) 0.0144(10) -0.0005(10)
C2 0.0422(12) 0.0441(12) 0.0477(13) 0.0031(10) 0.0197(10) -0.0003(9)
C3 0.0379(11) 0.0431(12) 0.0470(12) 0.0039(10) 0.0172(10) 0.0038(9)
C4 0.0408(12) 0.0500(12) 0.0538(14) 0.0025(10) 0.0149(10) 0.0026(10)
C5 0.0483(14) 0.0688(16) 0.0591(15) 0.0062(12) 0.0132(12) 0.0105(12)
C6 0.0547(15) 0.0670(16) 0.0740(17) 0.0207(14) 0.0239(13) 0.0209(12)
C7 0.0553(14) 0.0470(13) 0.0747(17) 0.0117(12) 0.0277(13) 0.0126(11)
C8 0.0404(12) 0.0457(12) 0.0566(14) 0.0031(10) 0.0247(11) 0.0045(10)
C9 0.0685(16) 0.0790(17) 0.0528(15) -0.0043(12) 0.0292(13) -0.0068(13)
C11 0.0504(13) 0.0350(11) 0.0419(12) 0.0025(9) 0.0085(10) -0.0027(9)
C12 0.0419(12) 0.0383(11) 0.0386(11) -0.0003(9) 0.0115(10) -0.0016(9)
C13 0.0417(12) 0.0366(11) 0.0417(12) 0.0003(9) 0.0121(10) -0.0011(9)
C14 0.0460(12) 0.0529(13) 0.0389(12) 0.0021(10) 0.0108(10) 0.0014(10)
C15 0.0576(15) 0.0667(15) 0.0411(13) 0.0014(11) 0.0167(11) 0.0021(12)
C16 0.0608(15) 0.0630(15) 0.0523(14) 0.0042(12) 0.0251(12) 0.0034(12)
C17 0.0461(13) 0.0485(13) 0.0620(15) 0.0049(11) 0.0219(12) 0.0017(10)
C18 0.0429(12) 0.0366(11) 0.0438(12) 0.0027(9) 0.0088(10) 0.0006(9)
C19 0.0667(15) 0.0543(14) 0.0412(12) 0.0032(10) 0.0062(11) -0.0019(11)

loop_
_atom_site_label
_atom_site_fract_x
_atom_site_fract_y
_atom_site_fract_z
_atom_site_U_iso_or_equiv
_atom_site_thermal_displace_type
_atom_site_aniso_ratio
_atom_site_occupancy
O1 -0.1556(1) 0.6000(2) 0.1311(2) 0.0564(6) aniso 1.91 1.0000
N1 -0.1622(2) 0.0997(2) 0.0999(2) 0.0533(8) aniso 2.02 1.0000
N2 -0.5893(2) 0.2561(2) -0.0048(2) 0.0453(6) aniso 1.54 1.0000
C1 -0.2259(2) 0.2656(3) 0.0394(2) 0.0455(8) aniso 1.31 1.0000
C2 -0.1366(2) 0.4324(3) 0.1423(2) 0.0436(8) aniso 1.57 1.0000
C3 -0.0325(2) 0.3522(3) 0.2445(2) 0.0417(8) aniso 1.42 1.0000
C4 0.0704(2) 0.4378(3) 0.3612(2) 0.0482(8) aniso 1.38 1.0000
C5 0.1488(2) 0.3252(3) 0.4506(2) 0.0590(9) aniso 1.48 1.0000
C6 0.1248(2) 0.1258(3) 0.4226(3) 0.0627(11) aniso 1.96 1.0000
C7 0.0253(2) 0.0389(3) 0.3074(2) 0.0565(10) aniso 1.83 1.0000
C8 -0.0549(2) 0.1550(3) 0.2177(2) 0.0454(8) aniso 1.94 1.0000
C9 -0.2053(2) 0.2882(3) -0.1082(2) 0.0657(11) aniso 2.26 1.0000
C11 -0.4834(2) 0.2626(2) -0.0636(2) 0.0440(8) aniso 1.77 1.0000
C12 -0.3672(2) 0.2578(2) 0.0451(2) 0.0402(8) aniso 1.40 1.0000
C13 -0.4030(2) 0.2483(2) 0.1771(2) 0.0405(8) aniso 1.38 1.0000
C14 -0.3320(2) 0.2404(3) 0.3219(2) 0.0466(8) aniso 1.43 1.0000
C15 -0.4002(2) 0.2352(3) 0.4232(2) 0.0551(9) aniso 1.75 1.0000
C16 -0.5387(2) 0.2358(3) 0.3838(2) 0.0572(10) aniso 1.55 1.0000
C17 -0.6115(2) 0.2423(3) 0.2433(2) 0.0511(9) aniso 1.57 1.0000
C18 -0.5414(2) 0.2487(2) 0.1420(2) 0.0422(7) aniso 1.41 1.0000
C19 -0.5179(2) 0.2661(3) -0.2228(2) 0.0567(9) aniso 1.95 1.0000
H1 -0.20120(0) -0.03230(0) 0.08050(0) 0.0800(0) iso 1.00 1.0000
H2 -0.67600(0) 0.29080(0) -0.06440(0) 0.0800(0) iso 1.00 1.0000
H4 0.09130(0) 0.58760(0) 0.38470(0) 0.0800(0) iso 1.00 1.0000
H5 0.22720(0) 0.37030(0) 0.54290(0) 0.0800(0) iso 1.00 1.0000
H6 0.19120(0) 0.04480(0) 0.48410(0) 0.0800(0) iso 1.00 1.0000
H7 0.01210(0) -0.10540(0) 0.29060(0) 0.0800(0) iso 1.00 1.0000
H91 -0.09910(0) 0.28190(0) -0.09470(0) 0.0800(0) iso 1.00 1.0000
H92 -0.25920(0) 0.17770(0) -0.18400(0) 0.0800(0) iso 1.00 1.0000
H93 -0.23900(0) 0.43160(0) -0.15740(0) 0.0800(0) iso 1.00 1.0000
H14 -0.22650(0) 0.23710(0) 0.35380(0) 0.0800(0) iso 1.00 1.0000
H15 -0.34720(0) 0.24480(0) 0.53970(0) 0.0800(0) iso 1.00 1.0000
H16 -0.58150(0) 0.23580(0) 0.47770(0) 0.0800(0) iso 1.00 1.0000
H17 -0.71630(0) 0.24070(0) 0.19970(0) 0.0800(0) iso 1.00 1.0000
H191 -0.45910(0) 0.37220(0) -0.25600(0) 0.0800(0) iso 1.00 1.0000
H192 -0.49930(0) 0.13890(0) -0.26130(0) 0.0800(0) iso 1.00 1.0000
H193 -0.61920(0) 0.28190(0) -0.26540(0) 0.0800(0) iso 1.00 1.0000

loop_
_atom_type_symbol
_atom_type_description
_atom_type_scat_dispersion_real
_atom_type_scat_dispersion_imag
_atom_type_scat_source
O O 0.0492 0.0322 'International Tables Vol C Tables 4.2.6.8 and 6.1.1.4'
N N 0.0311 0.0180 'International Tables Vol C Tables 4.2.6.8 and 6.1.1.4'
C C 0.0181 0.0091 'International Tables Vol C Tables 4.2.6.8 and 6.1.1.4'
H H 0.0000 0.0000 'International Tables Vol C Tables 4.2.6.8 and 6.1.1.4'

loop_
_geom_angle_atom_site_label_1
_geom_angle_atom_site_label_2
_geom_angle_atom_site_label_3
_geom_angle
_geom_angle_publ_flag
C1 N1 C8 110.9(2) yes
C11 N2 C18 109.3(2) yes
N1 C1 C12 111.4(2) yes
N1 C1 C9 109.1(2) yes
N1 C1 C2 101.7(2) yes
C9 C1 C12 116.2(2) yes
C2 C1 C12 111.1(2) yes
C2 C1 C9 106.3(2) yes
O1 C2 C1 123.6(2) yes
C1 C2 C3 107.5(2) yes
O1 C2 C3 128.9(2) yes
C2 C3 C8 108.0(2) yes
C2 C3 C4 130.9(2) yes
C4 C3 C8 120.9(2) yes
C3 C4 C5 118.9(2) yes
C4 C5 C6 119.7(2) yes
C5 C6 C7 122.4(2) yes
C6 C7 C8 117.5(2) yes
C3 C8 C7 120.7(2) yes
N1 C8 C7 127.6(2) yes
N1 C8 C3 111.7(2) yes
N2 C11 C19 116.4(2) yes
N2 C11 C12 108.8(2) yes
C12 C11 C19 134.7(2) yes
C1 C12 C11 130.0(2) yes
C11 C12 C13 106.9(2) yes
C1 C12 C13 123.2(2) yes
C12 C13 C18 107.4(2) yes
C12 C13 C14 134.7(2) yes
C14 C13 C18 118.0(2) yes
C13 C14 C15 119.1(2) yes
C14 C15 C16 121.3(2) yes
C15 C16 C17 121.3(2) yes
C16 C17 C18 116.9(2) yes
C13 C18 C17 123.5(2) yes
N2 C18 C17 128.9(2) yes
N2 C18 C13 107.7(2) yes

loop_
_geom_bond_atom_site_label_1
_geom_bond_atom_site_label_2
_geom_bond_distance
_geom_bond_publ_flag
O1 C2 1.230(3) yes
N1 C1 1.477(3) yes
N1 C8 1.372(3) yes
N2 C11 1.395(3) yes
N2 C18 1.381(3) yes
C1 C2 1.557(3) yes
C1 C9 1.532(3) yes
C1 C12 1.507(3) yes
C2 C3 1.440(3) yes
C3 C4 1.394(3) yes
C3 C8 1.396(3) yes
C4 C5 1.367(3) yes
C5 C6 1.413(3) yes
C6 C7 1.370(3) yes
C7 C8 1.394(3) yes
C11 C12 1.378(3) yes
C11 C19 1.492(3) yes
C12 C13 1.446(3) yes
C13 C14 1.404(3) yes
C13 C18 1.404(3) yes
C14 C15 1.380(3) yes
C15 C16 1.403(3) yes
C16 C17 1.372(3) yes
C17 C18 1.395(3) yes
